data_2218998
loop_
_publ_author_name
'Fun, Hoong-Kun'
'Patil, P. S.'
'Dharmaprakash, S. M.'
'Chantrapromma, Suchada'

_publ_section_title
;
 1-(4-Bromophenyl)-3-(4-ethoxyphenyl)prop-2-en-1-one
;
_journal_coeditor_code FL2206
_journal_issue 8
_journal_name_full 'Acta Crystallographica Section E'
_journal_page_first o1540
_journal_page_last o1541
_journal_paper_doi 10.1107/S1600536808021776
_journal_volume 64
_journal_year 2008
_chemical_formula_iupac 'C17 H15 Br O2'
_chemical_formula_moiety 'C17 H15 Br O2'
_chemical_formula_sum 'C17 H15 Br O2'
_chemical_formula_weight 331.19
_chemical_name_systematic
;
1-(4-Bromophenyl)-3-(4-ethoxyphenyl)prop-2-en-1-one
;
_space_group_IT_number 4
_symmetry_cell_setting monoclinic
_symmetry_space_group_name_Hall 'P 2yb'
_symmetry_space_group_name_H-M 'P 1 21 1'
_atom_sites_solution_hydrogens geom
_atom_sites_solution_primary direct
_atom_sites_solution_secondary difmap
_audit_creation_method SHELXL-97
_cell_angle_alpha 90.00
_cell_angle_beta 92.227(2)
_cell_angle_gamma 90.00
_cell_formula_units_Z 2
_cell_length_a 3.98550(10)
_cell_length_b 10.0681(3)
_cell_length_c 17.5270(4)
_cell_measurement_reflns_used 2620
_cell_measurement_temperature 100.00(10)
_cell_measurement_theta_max 29.00
_cell_measurement_theta_min 1.16
_cell_volume 702.76(3)
_computing_cell_refinement 'APEX2 (Bruker, 2005)'
_computing_data_collection 'APEX2 (Bruker, 2005)'
_computing_data_reduction 'SAINT (Bruker, 2005)'
_computing_molecular_graphics 'SHELXTL (Sheldrick, 2008)'
_computing_publication_material
;
SHELXTL (Sheldrick, 2008) and PLATON (Spek, 2003)
;
_computing_structure_refinement 'SHELXTL (Sheldrick, 2008)'
_computing_structure_solution 'SHELXTL (Sheldrick, 2008)'
_diffrn_ambient_temperature 100.00(10)
_diffrn_detector_area_resol_mean 8.33
_diffrn_measured_fraction_theta_full 0.992
_diffrn_measured_fraction_theta_max 0.992
_diffrn_measurement_device_type
;
Bruker SMART APEXII CCD area-detector
;
_diffrn_measurement_method \w
_diffrn_radiation_monochromator graphite
_diffrn_radiation_source 'fine-focus sealed tube'
_diffrn_radiation_type MoK\a
_diffrn_radiation_wavelength 0.71073
_diffrn_reflns_av_R_equivalents 0.0326
_diffrn_reflns_av_sigmaI/netI 0.0472
_diffrn_reflns_limit_h_max 5
_diffrn_reflns_limit_h_min -5
_diffrn_reflns_limit_k_max 8
_diffrn_reflns_limit_k_min -13
_diffrn_reflns_limit_l_max 23
_diffrn_reflns_limit_l_min -23
_diffrn_reflns_number 7696
_diffrn_reflns_theta_full 29.00
_diffrn_reflns_theta_max 29.00
_diffrn_reflns_theta_min 1.16
_diffrn_standards_number 0
_exptl_absorpt_coefficient_mu 2.923
_exptl_absorpt_correction_T_max 0.7809
_exptl_absorpt_correction_T_min 0.3404
_exptl_absorpt_correction_type multi-scan
_exptl_absorpt_process_details '(SADABS; Bruker, 2005)'
_exptl_crystal_colour Colorless
_exptl_crystal_density_diffrn 1.565
_exptl_crystal_density_method 'not measured'
_exptl_crystal_description Block
_exptl_crystal_F_000 336
_exptl_crystal_size_max 0.47
_exptl_crystal_size_mid 0.17
_exptl_crystal_size_min 0.09
_refine_diff_density_max 0.980
_refine_diff_density_min -0.531
_refine_ls_abs_structure_details 'Flack (1983), 640 Friedel pairs'
_refine_ls_abs_structure_Flack 0.013(13)
_refine_ls_extinction_method none
_refine_ls_goodness_of_fit_ref 1.083
_refine_ls_hydrogen_treatment constr
_refine_ls_matrix_type full
_refine_ls_number_parameters 182
_refine_ls_number_reflns 2620
_refine_ls_number_restraints 1
_refine_ls_restrained_S_all 1.083
_refine_ls_R_factor_all 0.0397
_refine_ls_R_factor_gt 0.0327
_refine_ls_shift/su_max_lt 0.001
_refine_ls_shift/su_mean 0.000
_refine_ls_structure_factor_coef Fsqd
_refine_ls_weighting_details 'calc w=1/[\s^2^(Fo^2^)+(0.0562P)^2^] where P=(Fo^2^+2Fc^2^)/3'
_refine_ls_weighting_scheme calc
_refine_ls_wR_factor_gt 0.0785
_refine_ls_wR_factor_ref 0.0950
_reflns_number_gt 2339
_reflns_number_total 2620
_reflns_threshold_expression I>2\s(I)
_cod_data_source_file fl2206.cif
_cod_data_source_block I
_cod_depositor_comments
;
The following automatic conversions were performed:
'_symmetry_cell_setting' value 'Monoclinic' changed to 'monoclinic'
according to '/home/saulius/struct/CIF-dictionaries/cif_core.dic'
dictionary named 'cif_core.dic' version 2.4.1 from 2010-06-29.

Automatic conversion script
Id: cif_fix_enum 1527 2010-12-29 10:47:43Z saulius 

The following automatic conversions were performed:

'_symmetry_cell_setting' value 'Monoclinic' changed to 'monoclinic'
according to /home/saulius/struct/CIF-dictionaries/cif_core.dic
dictionary named 'cif_core.dic' version 2.4.1 from 2010-06-29.

Automatic conversion script
Id: cif_fix_values 1715 2011-07-08 13:25:40Z adriana 
;
_cod_original_cell_volume 702.77(3)
_cod_original_sg_symbol_H-M 'P 21'
_cod_database_code 2218998
_cod_database_fobs_code 2218998

loop_
_symmetry_equiv_pos_as_xyz
'x, y, z'
'-x, y+1/2, -z'

loop_
_atom_site_type_symbol
_atom_site_label
_atom_site_fract_x
_atom_site_fract_y
_atom_site_fract_z
_atom_site_U_iso_or_equiv
_atom_site_adp_type
_atom_site_calc_flag
_atom_site_refinement_flags
_atom_site_occupancy
Br Br1 0.43528(8) 0.23538(6) 0.502628(18) 0.02637(12) Uani d . 1
O O1 -0.1514(7) 0.6546(3) 0.77360(17) 0.0282(7) Uani d . 1
O O2 0.5201(7) 0.5258(3) 1.22900(16) 0.0234(6) Uani d . 1
C C1 0.0563(11) 0.5256(4) 0.6436(3) 0.0234(9) Uani d . 1
H H1A -0.0604 0.6052 0.6379 0.028 Uiso calc R 1
C C2 0.1400(10) 0.4543(4) 0.5789(2) 0.0210(8) Uani d . 1
H H2A 0.0835 0.4859 0.5302 0.025 Uiso calc R 1
C C3 0.3114(9) 0.3340(4) 0.5890(2) 0.0195(8) Uani d . 1
C C4 0.3966(9) 0.2855(4) 0.6611(2) 0.0229(8) Uani d . 1
H H4A 0.5097 0.2051 0.6669 0.027 Uiso calc R 1
C C5 0.3112(10) 0.3583(4) 0.7242(2) 0.0216(8) Uani d . 1
H H5A 0.3659 0.3258 0.7728 0.026 Uiso calc R 1
C C6 0.1443(10) 0.4796(4) 0.7165(2) 0.0197(8) Uani d . 1
C C7 0.0421(11) 0.5603(4) 0.7834(2) 0.0241(9) Uani d . 1
C C8 0.1824(10) 0.5255(5) 0.8602(2) 0.0249(9) Uani d . 1
H H8A 0.3356 0.4561 0.8655 0.030 Uiso calc R 1
C C9 0.0927(10) 0.5921(4) 0.9221(2) 0.0236(9) Uani d . 1
H H9A -0.0626 0.6601 0.9142 0.028 Uiso calc R 1
C C10 0.2115(10) 0.5700(4) 1.0008(2) 0.0219(8) Uani d . 1
C C11 0.4006(10) 0.4600(4) 1.0240(3) 0.0235(9) Uani d . 1
H H11A 0.4597 0.3979 0.9876 0.028 Uiso calc R 1
C C12 0.5036(10) 0.4399(4) 1.0993(2) 0.0241(9) Uani d . 1
H H12A 0.6252 0.3643 1.1133 0.029 Uiso calc R 1
C C13 0.4243(10) 0.5332(4) 1.1541(2) 0.0220(8) Uani d . 1
C C14 0.2317(10) 0.6439(4) 1.1322(2) 0.0228(9) Uani d . 1
H H14A 0.1741 0.7059 1.1687 0.027 Uiso calc R 1
C C15 0.1258(10) 0.6625(4) 1.0569(2) 0.0223(8) Uani d . 1
H H15A -0.0028 0.7365 1.0433 0.027 Uiso calc R 1
C C16 0.7128(11) 0.4120(4) 1.2541(3) 0.0247(9) Uani d . 1
H H16A 0.9075 0.4014 1.2231 0.030 Uiso calc R 1
H H16B 0.5773 0.3322 1.2495 0.030 Uiso calc R 1
C C17 0.8217(13) 0.4350(5) 1.3364(3) 0.0328(12) Uani d . 1
H H17A 0.9605 0.3625 1.3541 0.049 Uiso calc R 1
H H17B 0.6272 0.4407 1.3669 0.049 Uiso calc R 1
H H17C 0.9465 0.5163 1.3406 0.049 Uiso calc R 1

loop_
_atom_site_aniso_label
_atom_site_aniso_U_11
_atom_site_aniso_U_22
_atom_site_aniso_U_33
_atom_site_aniso_U_12
_atom_site_aniso_U_13
_atom_site_aniso_U_23
Br1 0.02618(18) 0.0284(2) 0.02459(17) -0.0013(3) 0.00238(12) -0.0061(2)
O1 0.0305(16) 0.0211(17) 0.0332(16) 0.0038(13) 0.0033(13) -0.0008(13)
O2 0.0222(14) 0.0203(15) 0.0275(14) 0.0029(12) -0.0015(12) -0.0018(12)
C1 0.026(2) 0.014(2) 0.030(2) -0.0016(19) 0.0027(18) 0.0004(18)
C2 0.0227(19) 0.019(2) 0.0218(18) -0.0029(17) 0.0000(15) 0.0045(15)
C3 0.0184(17) 0.017(2) 0.0229(18) -0.0049(15) 0.0036(14) -0.0029(15)
C4 0.0199(17) 0.0192(18) 0.029(2) 0.0005(17) -0.0002(15) 0.0007(17)
C5 0.0247(19) 0.017(2) 0.0226(19) -0.0001(16) -0.0030(16) 0.0040(16)
C6 0.021(2) 0.0155(18) 0.0222(18) -0.0033(15) 0.0012(16) -0.0020(17)
C7 0.026(2) 0.020(2) 0.027(2) -0.0048(17) 0.0057(17) 0.0006(17)
C8 0.0225(19) 0.020(2) 0.032(2) 0.0018(17) 0.0013(17) 0.0015(18)
C9 0.0233(19) 0.018(2) 0.029(2) -0.0030(17) 0.0013(16) -0.0010(17)
C10 0.0191(18) 0.018(2) 0.029(2) -0.0054(16) 0.0046(15) -0.0038(16)
C11 0.023(2) 0.016(2) 0.032(2) -0.0033(16) 0.0084(16) -0.0057(16)
C12 0.0209(19) 0.0152(19) 0.036(2) 0.0016(17) 0.0035(17) -0.0028(18)
C13 0.0178(18) 0.0172(19) 0.031(2) -0.0035(16) 0.0026(16) -0.0046(17)
C14 0.0220(19) 0.0169(19) 0.030(2) -0.0018(16) 0.0029(16) -0.0068(17)
C15 0.0201(18) 0.017(2) 0.030(2) -0.0004(15) 0.0011(16) -0.0030(16)
C16 0.024(2) 0.013(2) 0.037(2) -0.0003(16) -0.0013(18) 0.0026(18)
C17 0.032(3) 0.025(2) 0.042(3) -0.002(2) -0.003(2) 0.008(2)

loop_
_atom_type_symbol
_atom_type_description
_atom_type_scat_dispersion_real
_atom_type_scat_dispersion_imag
_atom_type_scat_source
C C 0.0033 0.0016 'International Tables Vol C Tables 4.2.6.8 and 6.1.1.4'
H H 0.0000 0.0000 'International Tables Vol C Tables 4.2.6.8 and 6.1.1.4'
O O 0.0106 0.0060 'International Tables Vol C Tables 4.2.6.8 and 6.1.1.4'
Br Br -0.2901 2.4595 'International Tables Vol C Tables 4.2.6.8 and 6.1.1.4'

loop_
_geom_angle_atom_site_label_1
_geom_angle_atom_site_label_2
_geom_angle_atom_site_label_3
_geom_angle
C13 O2 C16 117.9(3)
C6 C1 C2 121.1(4)
C6 C1 H1A 119.5
C2 C1 H1A 119.5
C1 C2 C3 118.3(4)
C1 C2 H2A 120.8
C3 C2 H2A 120.8
C4 C3 C2 121.5(4)
C4 C3 Br1 118.9(3)
C2 C3 Br1 119.6(3)
C5 C4 C3 119.0(4)
C5 C4 H4A 120.5
C3 C4 H4A 120.5
C4 C5 C6 121.2(4)
C4 C5 H5A 119.4
C6 C5 H5A 119.4
C1 C6 C5 118.9(4)
C1 C6 C7 118.2(4)
C5 C6 C7 122.8(4)
O1 C7 C8 121.5(4)
O1 C7 C6 119.8(4)
C8 C7 C6 118.7(4)
C9 C8 C7 121.1(4)
C9 C8 H8A 119.4
C7 C8 H8A 119.4
C8 C9 C10 127.2(4)
C8 C9 H9A 116.4
C10 C9 H9A 116.4
C11 C10 C15 117.8(4)
C11 C10 C9 123.4(4)
C15 C10 C9 118.8(4)
C12 C11 C10 122.2(4)
C12 C11 H11A 118.9
C10 C11 H11A 118.9
C11 C12 C13 119.6(4)
C11 C12 H12A 120.2
C13 C12 H12A 120.2
O2 C13 C12 124.7(4)
O2 C13 C14 116.2(4)
C12 C13 C14 119.1(4)
C15 C14 C13 121.0(4)
C15 C14 H14A 119.5
C13 C14 H14A 119.5
C14 C15 C10 120.3(4)
C14 C15 H15A 119.8
C10 C15 H15A 119.8
O2 C16 C17 107.5(4)
O2 C16 H16A 110.2
C17 C16 H16A 110.2
O2 C16 H16B 110.2
C17 C16 H16B 110.2
H16A C16 H16B 108.5
C16 C17 H17A 109.5
C16 C17 H17B 109.5
H17A C17 H17B 109.5
C16 C17 H17C 109.5
H17A C17 H17C 109.5
H17B C17 H17C 109.5

loop_
_geom_bond_atom_site_label_1
_geom_bond_atom_site_label_2
_geom_bond_distance
Br1 C3 1.892(4)
O1 C7 1.231(5)
O2 C13 1.354(5)
O2 C16 1.438(5)
C1 C6 1.391(6)
C1 C2 1.393(6)
C1 H1A 0.9300
C2 C3 1.399(6)
C2 H2A 0.9300
C3 C4 1.385(6)
C4 C5 1.381(6)
C4 H4A 0.9300
C5 C6 1.395(6)
C5 H5A 0.9300
C6 C7 1.496(6)
C7 C8 1.480(6)
C8 C9 1.336(6)
C8 H8A 0.9300
C9 C10 1.456(6)
C9 H9A 0.9300
C10 C11 1.392(6)
C10 C15 1.406(6)
C11 C12 1.383(6)
C11 H11A 0.9300
C12 C13 1.389(6)
C12 H12A 0.9300
C13 C14 1.399(6)
C14 C15 1.383(6)
C14 H14A 0.9300
C15 H15A 0.9300
C16 C17 1.508(6)
C16 H16A 0.9700
C16 H16B 0.9700
C17 H17A 0.9600
C17 H17B 0.9600
C17 H17C 0.9600

loop_
_geom_hbond_atom_site_label_D
_geom_hbond_atom_site_label_H
_geom_hbond_atom_site_label_A
_geom_hbond_site_symmetry_A
_geom_hbond_distance_DH
_geom_hbond_distance_HA
_geom_hbond_distance_DA
_geom_hbond_angle_DHA
_geom_hbond_publ_flag
C4 H4A O2 2_647 0.93 2.5727 3.257(5) 131 y
C9 H9A O1 1_555 0.93 2.4766 2.814(5) 102 y
C16 H16B O1 2_547 0.97 2.4878 3.446(5) 170 y

loop_
_geom_torsion_atom_site_label_1
_geom_torsion_atom_site_label_2
_geom_torsion_atom_site_label_3
_geom_torsion_atom_site_label_4
_geom_torsion
C6 C1 C2 C3 0.9(6)
C1 C2 C3 C4 0.2(6)
C1 C2 C3 Br1 -179.1(3)
C2 C3 C4 C5 -0.3(6)
Br1 C3 C4 C5 179.0(3)
C3 C4 C5 C6 -0.6(6)
C2 C1 C6 C5 -1.8(6)
C2 C1 C6 C7 -179.2(4)
C4 C5 C6 C1 1.6(6)
C4 C5 C6 C7 178.9(4)
C1 C6 C7 O1 9.3(6)
C5 C6 C7 O1 -168.0(4)
C1 C6 C7 C8 -169.7(4)
C5 C6 C7 C8 13.0(6)
O1 C7 C8 C9 2.8(7)
C6 C7 C8 C9 -178.3(4)
C7 C8 C9 C10 -179.4(4)
C8 C9 C10 C11 -10.6(7)
C8 C9 C10 C15 170.8(4)
C15 C10 C11 C12 0.1(6)
C9 C10 C11 C12 -178.5(4)
C10 C11 C12 C13 -1.5(6)
C16 O2 C13 C12 -1.2(6)
C16 O2 C13 C14 178.8(3)
C11 C12 C13 O2 -178.0(4)
C11 C12 C13 C14 2.1(6)
O2 C13 C14 C15 178.8(4)
C12 C13 C14 C15 -1.2(6)
C13 C14 C15 C10 -0.2(6)
C11 C10 C15 C14 0.8(6)
C9 C10 C15 C14 179.4(4)
C13 O2 C16 C17 173.4(4)

loop_
_cod_related_entry_id
_cod_related_entry_database
_cod_related_entry_code
1 ChemSpider 30655562
